data_7008390
loop_
_publ_author_name
'L\'opez, Concepci\'on'
'Costa, Ramon'
'Illas, Francesc'
'de Graaf, Coen'
'Turnbull, Mark M.'
'Landee, Christopher P.'
'Espinosa, Enric'
'Mata, Ignasi'
'Molins, Elies'

_publ_section_title
;
 Magneto-structural correlations in binuclear copper(II) compounds
 bridged by a ferrocenecarboxylato(-1) and an hydroxo- or
 methoxo-ligands.
;
_journal_issue 13
_journal_name_full 'Dalton transactions (Cambridge, England : 2003)'
_journal_page_first 2322
_journal_page_last 2330
_journal_paper_doi 10.1039/b502264a
_journal_year 2005
_chemical_formula_sum 'C20 H36 Cl2 Cu2 Fe N4 O11'
_chemical_formula_weight 762.36
_chemical_name_systematic
;
?
;
_space_group_IT_number 14
_symmetry_cell_setting monoclinic
_symmetry_space_group_name_Hall '-P 2ybc'
_symmetry_space_group_name_H-M 'P 1 21/c 1'
_atom_sites_solution_hydrogens geom
_atom_sites_solution_primary direct
_atom_sites_solution_secondary difmap
_audit_creation_method SHELXL-97
_cell_angle_alpha 90.00
_cell_angle_beta 91.19(3)
_cell_angle_gamma 90.00
_cell_formula_units_Z 4
_cell_length_a 15.928(7)
_cell_length_b 7.4850(10)
_cell_length_c 24.593(4)
_cell_measurement_reflns_used 21
_cell_measurement_temperature 293(2)
_cell_measurement_theta_max 20.7
_cell_measurement_theta_min 11.8
_cell_volume 2931.4(14)
_computing_structure_refinement 'SHELXL-97 (Sheldrick, 1997)'
_diffrn_ambient_temperature 293(2)
_diffrn_measured_fraction_theta_full 0.999
_diffrn_measured_fraction_theta_max 0.999
_diffrn_measurement_device_type 'Enraf Nonius CAD4'
_diffrn_measurement_method 'omega-2 theta'
_diffrn_radiation_monochromator graphite
_diffrn_radiation_source 'fine-focus sealed tube'
_diffrn_radiation_type MoK\a
_diffrn_radiation_wavelength 0.71069
_diffrn_reflns_av_R_equivalents 0.1682
_diffrn_reflns_av_sigmaI/netI 0.1573
_diffrn_reflns_limit_h_max 21
_diffrn_reflns_limit_h_min -21
_diffrn_reflns_limit_k_max 10
_diffrn_reflns_limit_k_min 0
_diffrn_reflns_limit_l_max 0
_diffrn_reflns_limit_l_min -32
_diffrn_reflns_number 7554
_diffrn_reflns_theta_full 28.45
_diffrn_reflns_theta_max 28.45
_diffrn_reflns_theta_min 2.56
_exptl_absorpt_coefficient_mu 2.169
_exptl_absorpt_correction_T_max 0.823
_exptl_absorpt_correction_T_min 0.724
_exptl_absorpt_correction_type psi-scan
_exptl_absorpt_process_details
;
North A.C.T., Phillips D.C. & Mathews F.S. (1968) Acta. Cryst. A24, 351
;
_exptl_crystal_colour green
_exptl_crystal_density_diffrn 1.727
_exptl_crystal_density_method 'not measured'
_exptl_crystal_description needle
_exptl_crystal_F_000 1560
_exptl_crystal_size_max 0.49
_exptl_crystal_size_mid 0.12
_exptl_crystal_size_min 0.09
_refine_diff_density_max 1.103
_refine_diff_density_min -1.087
_refine_diff_density_rms 0.260
_refine_ls_extinction_method none
_refine_ls_goodness_of_fit_ref 1.003
_refine_ls_hydrogen_treatment mixed
_refine_ls_matrix_type full
_refine_ls_number_parameters 366
_refine_ls_number_reflns 7382
_refine_ls_number_restraints 5
_refine_ls_restrained_S_all 1.004
_refine_ls_R_factor_all 0.2567
_refine_ls_R_factor_gt 0.1060
_refine_ls_shift/su_max 0.007
_refine_ls_shift/su_mean 0.000
_refine_ls_structure_factor_coef Fsqd
_refine_ls_weighting_details 'calc w=1/[\s^2^(Fo^2^)+(0.2000P)^2^+0.0000P] where P=(Fo^2^+2Fc^2^)/3'
_refine_ls_weighting_scheme calc
_refine_ls_wR_factor_gt 0.2786
_refine_ls_wR_factor_ref 0.3308
_reflns_number_gt 3245
_reflns_number_total 7382
_reflns_threshold_expression >2sigma(I)
_cod_data_source_file b502264a.txt
_cod_data_source_block FcMe2enCH3O(1)CCDC253609
_cod_original_sg_symbol_H-M P21/c
_cod_database_code 7008390

loop_
_symmetry_equiv_pos_as_xyz
'x, y, z'
'-x, y+1/2, -z+1/2'
'-x, -y, -z'
'x, -y-1/2, z-1/2'

loop_
_atom_site_label
_atom_site_type_symbol
_atom_site_fract_x
_atom_site_fract_y
_atom_site_fract_z
_atom_site_U_iso_or_equiv
_atom_site_adp_type
_atom_site_occupancy
_atom_site_symmetry_multiplicity
_atom_site_calc_flag
_atom_site_refinement_flags
_atom_site_disorder_assembly
_atom_site_disorder_group
Cu1 Cu 0.16323(7) 0.55624(17) 0.13032(5) 0.0440(4) Uani 1 1 d . . .
Cu2 Cu 0.21794(7) 0.78596(16) 0.02535(5) 0.0421(4) Uani 1 1 d . . .
Fe1 Fe 0.51028(9) 0.63312(18) 0.14542(5) 0.0399(4) Uani 1 1 d . . .
Cl1 Cl 0.1881(2) 0.9310(6) 0.38093(18) 0.0843(11) Uani 1 1 d . . .
Cl2 Cl 0.0929(2) 0.0486(4) 0.12426(17) 0.0793(11) Uani 1 1 d . . .
O1 O 0.1494(4) 0.5986(10) 0.0541(3) 0.0505(18) Uani 1 1 d . . .
O2 O 0.3193(5) 0.6861(11) 0.0555(3) 0.060(2) Uani 1 1 d . . .
O3 O 0.2818(4) 0.5095(12) 0.1239(3) 0.057(2) Uani 1 1 d . . .
O4 O 0.2278(8) 0.9322(18) 0.4348(5) 0.119(5) Uani 1 1 d . . .
O5 O 0.1130(7) 0.8424(19) 0.3791(7) 0.137(5) Uani 1 1 d . . .
O6 O 0.1811(13) 1.083(3) 0.3611(8) 0.193(9) Uani 1 1 d . . .
O7 O 0.2459(11) 0.843(4) 0.3516(9) 0.255(14) Uani 1 1 d . . .
O8 O 0.1665(6) -0.0619(12) 0.1210(4) 0.075(3) Uani 1 1 d . . .
O9 O 0.0327(8) -0.015(2) 0.0836(7) 0.143(6) Uani 1 1 d . . .
O10 O 0.0604(10) 0.0394(19) 0.1758(6) 0.141(6) Uani 1 1 d . . .
O11 O 0.1146(12) 0.2240(15) 0.1114(8) 0.166(7) Uani 1 1 d . . .
N11 N 0.1796(6) 0.5404(19) 0.2140(4) 0.076(3) Uani 1 1 d D . .
N12 N 0.0418(5) 0.5804(13) 0.1463(4) 0.057(2) Uani 1 1 d D . .
H12A H 0.0236 0.6896 0.1362 0.069 Uiso 1 1 calc R . .
H12B H 0.0121 0.4986 0.1272 0.069 Uiso 1 1 calc R . .
N21 N 0.2888(6) 1.0044(12) 0.0051(4) 0.053(2) Uani 1 1 d . . .
N22 N 0.1271(6) 0.9015(14) -0.0187(5) 0.069(3) Uani 1 1 d . . .
H22A H 0.1074 0.8238 -0.0438 0.083 Uiso 1 1 calc R . .
H22B H 0.0844 0.9306 0.0031 0.083 Uiso 1 1 calc R . .
C1 C 0.4243(6) 0.5093(11) 0.0969(4) 0.038(2) Uani 1 1 d . . .
C2 C 0.4545(7) 0.3857(13) 0.1379(5) 0.050(3) Uani 1 1 d . . .
H2 H 0.4236 0.3256 0.1638 0.060 Uiso 1 1 calc R . .
C3 C 0.5422(7) 0.3768(14) 0.1297(5) 0.048(2) Uani 1 1 d . . .
H3 H 0.5800 0.3098 0.1506 0.057 Uiso 1 1 calc R . .
C4 C 0.5635(6) 0.4843(16) 0.0853(5) 0.057(3) Uani 1 1 d . . .
H4 H 0.6169 0.4980 0.0712 0.068 Uiso 1 1 calc R . .
C5 C 0.4889(6) 0.5685(14) 0.0656(4) 0.042(2) Uani 1 1 d . . .
H5 H 0.4846 0.6488 0.0368 0.050 Uiso 1 1 calc R . .
C6 C 0.4562(9) 0.8399(15) 0.1871(5) 0.062(3) Uani 1 1 d . . .
H6 H 0.4004 0.8761 0.1852 0.074 Uiso 1 1 calc R . .
C7 C 0.4882(10) 0.7177(19) 0.2229(5) 0.074(4) Uani 1 1 d . . .
H7 H 0.4582 0.6552 0.2488 0.088 Uiso 1 1 calc R . .
C8 C 0.5781(9) 0.702(2) 0.2135(5) 0.078(4) Uani 1 1 d . . .
H8 H 0.6153 0.6272 0.2322 0.094 Uiso 1 1 calc R . .
C9 C 0.5982(8) 0.8168(16) 0.1721(5) 0.060(3) Uani 1 1 d . . .
H9 H 0.6518 0.8351 0.1588 0.071 Uiso 1 1 calc R . .
C10 C 0.5218(10) 0.9053(14) 0.1525(5) 0.071(4) Uani 1 1 d . . .
H10 H 0.5164 0.9862 0.1239 0.085 Uiso 1 1 calc R . .
C11 C 0.1020(9) 0.609(3) 0.2373(6) 0.124(8) Uani 1 1 d D . .
H11A H 0.0965 0.5643 0.2740 0.149 Uiso 1 1 calc R . .
H11B H 0.1046 0.7387 0.2390 0.149 Uiso 1 1 calc R . .
C12 C 0.0284(9) 0.555(3) 0.2041(5) 0.102(6) Uani 1 1 d D . .
H12A' H -0.0199 0.6242 0.2149 0.123 Uiso 1 1 calc R . .
H12B' H 0.0164 0.4300 0.2110 0.123 Uiso 1 1 calc R . .
C13 C 0.2066(12) 0.372(3) 0.2329(6) 0.131(9) Uani 1 1 d . . .
H13A H 0.2000 0.3660 0.2716 0.157 Uiso 1 1 calc R . .
H13B H 0.2647 0.3559 0.2245 0.157 Uiso 1 1 calc R . .
H13C H 0.1736 0.2806 0.2156 0.157 Uiso 1 1 calc R . .
C15 C 0.2420(15) 0.681(3) 0.2321(8) 0.137(8) Uani 1 1 d . . .
H15A H 0.2464 0.6815 0.2711 0.165 Uiso 1 1 calc R . .
H15B H 0.2235 0.7956 0.2194 0.165 Uiso 1 1 calc R . .
H15C H 0.2959 0.6540 0.2173 0.165 Uiso 1 1 calc R . .
C20 C 0.3335(5) 0.5704(12) 0.0930(4) 0.036(2) Uani 1 1 d . . .
C21 C 0.2299(11) 1.140(3) -0.0176(10) 0.133(9) Uani 1 1 d . . .
H21A H 0.2104 1.2142 0.0119 0.159 Uiso 1 1 calc R . .
H21B H 0.2598 1.2156 -0.0425 0.159 Uiso 1 1 calc R . .
C22 C 0.1575(10) 1.063(2) -0.0459(8) 0.104(6) Uani 1 1 d . . .
H22A' H 0.1726 1.0336 -0.0829 0.124 Uiso 1 1 calc R . .
H22B' H 0.1128 1.1510 -0.0477 0.124 Uiso 1 1 calc R . .
C23 C 0.3494(9) 0.954(2) -0.0366(6) 0.081(4) Uani 1 1 d . . .
H23A H 0.3981 1.0290 -0.0335 0.097 Uiso 1 1 calc R . .
H23B H 0.3239 0.9681 -0.0721 0.097 Uiso 1 1 calc R . .
H23C H 0.3657 0.8314 -0.0315 0.097 Uiso 1 1 calc R . .
C25 C 0.3340(10) 1.091(2) 0.0505(7) 0.093(5) Uani 1 1 d . . .
H25A H 0.3898 1.1205 0.0397 0.111 Uiso 1 1 calc R . .
H25B H 0.3368 1.0104 0.0809 0.111 Uiso 1 1 calc R . .
H25C H 0.3049 1.1974 0.0607 0.111 Uiso 1 1 calc R . .
C26 C 0.0827(13) 0.542(3) 0.0270(8) 0.126(7) Uani 1 1 d . . .
H26A H 0.0659 0.4281 0.0408 0.151 Uiso 1 1 calc R . .
H26B H 0.0955 0.5312 -0.0109 0.151 Uiso 1 1 calc R . .
H26C H 0.0377 0.6263 0.0311 0.151 Uiso 1 1 calc R . .

loop_
_atom_site_aniso_label
_atom_site_aniso_U_11
_atom_site_aniso_U_22
_atom_site_aniso_U_33
_atom_site_aniso_U_23
_atom_site_aniso_U_13
_atom_site_aniso_U_12
Cu1 0.0376(6) 0.0435(7) 0.0513(8) 0.0051(6) 0.0108(5) 0.0024(5)
Cu2 0.0379(6) 0.0379(7) 0.0506(7) 0.0100(5) 0.0009(5) 0.0000(5)
Fe1 0.0469(8) 0.0331(7) 0.0396(7) -0.0005(6) -0.0028(6) -0.0057(6)
Cl1 0.068(2) 0.091(3) 0.094(3) -0.022(2) -0.0060(19) -0.006(2)
Cl2 0.088(2) 0.0406(16) 0.111(3) -0.0067(17) 0.039(2) 0.0048(16)
O1 0.048(4) 0.051(4) 0.053(4) 0.004(3) 0.000(3) -0.019(3)
O2 0.044(4) 0.060(5) 0.076(5) 0.037(4) -0.007(4) -0.001(4)
O3 0.042(4) 0.078(5) 0.051(4) 0.015(4) 0.012(3) 0.000(4)
O4 0.113(9) 0.141(11) 0.101(8) 0.003(8) -0.027(7) -0.073(8)
O5 0.081(8) 0.114(10) 0.213(15) 0.025(10) -0.066(9) -0.009(7)
O6 0.185(18) 0.19(2) 0.204(19) 0.104(16) -0.059(14) -0.039(15)
O7 0.119(14) 0.43(4) 0.21(2) -0.16(2) -0.016(13) 0.028(19)
O8 0.074(6) 0.058(5) 0.094(7) -0.022(5) 0.016(5) 0.004(4)
O9 0.075(8) 0.144(12) 0.209(16) -0.050(11) -0.032(9) 0.028(8)
O10 0.171(13) 0.109(10) 0.146(11) -0.013(8) 0.110(10) 0.023(9)
O11 0.220(17) 0.045(6) 0.236(18) 0.023(9) 0.095(14) 0.023(9)
N11 0.061(6) 0.116(10) 0.052(6) 0.013(7) 0.015(5) -0.001(7)
N12 0.039(5) 0.054(6) 0.078(7) 0.000(5) 0.008(4) 0.012(4)
N21 0.048(5) 0.043(5) 0.068(6) 0.004(4) 0.007(4) -0.012(4)
N22 0.056(6) 0.062(7) 0.089(8) 0.015(6) -0.019(5) 0.000(5)
C1 0.050(5) 0.019(4) 0.046(5) -0.008(4) -0.004(4) -0.004(4)
C2 0.062(6) 0.021(5) 0.066(7) 0.006(4) -0.014(5) -0.003(4)
C3 0.046(5) 0.036(5) 0.061(6) -0.009(5) -0.006(5) 0.002(4)
C4 0.032(5) 0.062(7) 0.076(8) -0.027(6) 0.000(5) 0.015(5)
C5 0.043(5) 0.048(6) 0.035(5) -0.002(4) 0.009(4) 0.006(4)
C6 0.089(9) 0.036(6) 0.059(7) -0.022(5) 0.008(6) -0.010(6)
C7 0.113(12) 0.074(9) 0.033(6) -0.016(6) -0.008(6) -0.021(8)
C8 0.090(10) 0.092(10) 0.051(7) 0.007(7) -0.029(7) -0.037(9)
C9 0.067(7) 0.059(7) 0.052(6) -0.004(6) -0.013(5) -0.034(6)
C10 0.135(13) 0.026(5) 0.051(7) 0.003(5) -0.009(7) -0.020(6)
C11 0.117(15) 0.19(2) 0.066(10) 0.021(12) 0.042(10) 0.055(15)
C12 0.071(9) 0.167(19) 0.071(10) -0.034(11) 0.033(8) -0.012(11)
C13 0.098(13) 0.23(3) 0.060(9) 0.056(13) -0.009(8) 0.020(15)
C15 0.17(2) 0.148(19) 0.090(13) -0.054(13) -0.014(13) -0.042(17)
C20 0.034(4) 0.036(5) 0.037(5) -0.001(4) 0.003(4) 0.004(4)
C21 0.076(11) 0.112(14) 0.21(2) 0.103(16) -0.018(12) 0.004(10)
C22 0.074(10) 0.077(10) 0.158(16) 0.073(11) -0.033(10) -0.020(8)
C23 0.081(10) 0.083(10) 0.080(10) 0.028(8) 0.022(8) -0.014(8)
C25 0.092(11) 0.068(9) 0.117(13) 0.025(9) 0.000(10) -0.016(8)
C26 0.134(17) 0.120(17) 0.123(16) 0.025(13) 0.006(13) -0.043(14)

loop_
_atom_type_symbol
_atom_type_description
_atom_type_scat_dispersion_real
_atom_type_scat_dispersion_imag
_atom_type_scat_source
C C 0.0033 0.0016 'International Tables Vol C Tables 4.2.6.8 and 6.1.1.4'
H H 0.0000 0.0000 'International Tables Vol C Tables 4.2.6.8 and 6.1.1.4'
N N 0.0061 0.0033 'International Tables Vol C Tables 4.2.6.8 and 6.1.1.4'
O O 0.0106 0.0060 'International Tables Vol C Tables 4.2.6.8 and 6.1.1.4'
Cl Cl 0.1484 0.1585 'International Tables Vol C Tables 4.2.6.8 and 6.1.1.4'
Fe Fe 0.3463 0.8444 'International Tables Vol C Tables 4.2.6.8 and 6.1.1.4'
Cu Cu 0.3201 1.2651 'International Tables Vol C Tables 4.2.6.8 and 6.1.1.4'

loop_
_geom_angle_atom_site_label_1
_geom_angle_atom_site_label_2
_geom_angle_atom_site_label_3
_geom_angle
_geom_angle_site_symmetry_1
_geom_angle_site_symmetry_3
_geom_angle_publ_flag
O1 Cu1 O3 92.5(3) . . ?
O1 Cu1 N12 94.9(4) . . ?
O3 Cu1 N12 171.6(4) . . ?
O1 Cu1 N11 173.7(4) . . ?
O3 Cu1 N11 88.1(4) . . ?
N12 Cu1 N11 85.0(4) . . ?
O2 Cu2 O1 93.1(3) . . ?
O2 Cu2 N22 168.4(4) . . ?
O1 Cu2 N22 96.0(4) . . ?
O2 Cu2 N21 86.6(3) . . ?
O1 Cu2 N21 171.8(4) . . ?
N22 Cu2 N21 85.4(4) . . ?
C1 Fe1 C3 67.8(4) . . ?
C1 Fe1 C8 160.2(5) . . ?
C3 Fe1 C8 105.4(6) . . ?
C1 Fe1 C5 39.4(4) . . ?
C3 Fe1 C5 68.2(4) . . ?
C8 Fe1 C5 157.4(5) . . ?
C1 Fe1 C7 124.3(5) . . ?
C3 Fe1 C7 121.4(5) . . ?
C8 Fe1 C7 41.9(6) . . ?
C5 Fe1 C7 160.0(5) . . ?
C1 Fe1 C4 67.1(4) . . ?
C3 Fe1 C4 40.3(5) . . ?
C8 Fe1 C4 120.7(6) . . ?
C5 Fe1 C4 40.6(4) . . ?
C7 Fe1 C4 157.3(6) . . ?
C1 Fe1 C10 124.3(5) . . ?
C3 Fe1 C10 159.2(6) . . ?
C8 Fe1 C10 68.6(6) . . ?
C5 Fe1 C10 109.2(5) . . ?
C7 Fe1 C10 68.3(5) . . ?
C4 Fe1 C10 124.3(6) . . ?
C1 Fe1 C6 110.7(5) . . ?
C3 Fe1 C6 156.7(5) . . ?
C8 Fe1 C6 67.7(6) . . ?
C5 Fe1 C6 126.5(5) . . ?
C7 Fe1 C6 38.8(5) . . ?
C4 Fe1 C6 162.4(5) . . ?
C10 Fe1 C6 41.2(5) . . ?
C1 Fe1 C2 41.4(4) . . ?
C3 Fe1 C2 40.6(4) . . ?
C8 Fe1 C2 121.4(5) . . ?
C5 Fe1 C2 68.8(4) . . ?
C7 Fe1 C2 106.3(5) . . ?
C4 Fe1 C2 68.3(5) . . ?
C10 Fe1 C2 159.6(6) . . ?
C6 Fe1 C2 122.5(5) . . ?
C1 Fe1 C9 160.3(4) . . ?
C3 Fe1 C9 121.4(5) . . ?
C8 Fe1 C9 39.2(5) . . ?
C5 Fe1 C9 124.2(4) . . ?
C7 Fe1 C9 68.0(5) . . ?
C4 Fe1 C9 107.7(5) . . ?
C10 Fe1 C9 41.5(5) . . ?
C6 Fe1 C9 68.1(5) . . ?
C2 Fe1 C9 156.5(5) . . ?
O6 Cl1 O7 107.1(18) . . ?
O6 Cl1 O5 111.1(11) . . ?
O7 Cl1 O5 110.5(13) . . ?
O6 Cl1 O4 112.7(12) . . ?
O7 Cl1 O4 101.6(12) . . ?
O5 Cl1 O4 113.3(8) . . ?
O10 Cl2 O11 110.8(9) . . ?
O10 Cl2 O8 110.1(8) . . ?
O11 Cl2 O8 108.8(8) . . ?
O10 Cl2 O9 111.2(11) . . ?
O11 Cl2 O9 108.5(12) . . ?
O8 Cl2 O9 107.4(7) . . ?
C26 O1 Cu1 121.4(10) . . ?
C26 O1 Cu2 120.5(10) . . ?
Cu1 O1 Cu2 115.3(4) . . ?
C20 O2 Cu2 132.7(6) . . ?
C20 O3 Cu1 131.1(7) . . ?
C13 N11 C11 116.2(13) . . ?
C13 N11 C15 109.3(15) . . ?
C11 N11 C15 101.3(15) . . ?
C13 N11 Cu1 114.2(11) . . ?
C11 N11 Cu1 106.1(8) . . ?
C15 N11 Cu1 108.8(10) . . ?
C12 N12 Cu1 110.1(8) . . ?
C25 N21 C23 109.0(11) . . ?
C25 N21 C21 106.4(13) . . ?
C23 N21 C21 109.5(13) . . ?
C25 N21 Cu2 115.4(8) . . ?
C23 N21 Cu2 109.6(8) . . ?
C21 N21 Cu2 106.7(8) . . ?
C22 N22 Cu2 111.3(8) . . ?
C5 C1 C2 110.8(9) . . ?
C5 C1 C20 126.3(9) . . ?
C2 C1 C20 122.8(9) . . ?
C5 C1 Fe1 71.1(6) . . ?
C2 C1 Fe1 70.7(6) . . ?
C20 C1 Fe1 122.1(6) . . ?
C3 C2 C1 104.3(10) . . ?
C3 C2 Fe1 68.3(6) . . ?
C1 C2 Fe1 67.9(5) . . ?
C4 C3 C2 109.8(9) . . ?
C4 C3 Fe1 70.8(6) . . ?
C2 C3 Fe1 71.1(6) . . ?
C3 C4 C5 107.8(9) . . ?
C3 C4 Fe1 68.9(6) . . ?
C5 C4 Fe1 69.5(5) . . ?
C1 C5 C4 107.3(10) . . ?
C1 C5 Fe1 69.5(5) . . ?
C4 C5 Fe1 69.9(6) . . ?
C7 C6 C10 110.0(13) . . ?
C7 C6 Fe1 70.2(7) . . ?
C10 C6 Fe1 69.3(6) . . ?
C6 C7 C8 107.9(12) . . ?
C6 C7 Fe1 71.0(7) . . ?
C8 C7 Fe1 68.9(7) . . ?
C9 C8 C7 108.2(13) . . ?
C9 C8 Fe1 71.3(6) . . ?
C7 C8 Fe1 69.3(6) . . ?
C8 C9 C10 108.8(12) . . ?
C8 C9 Fe1 69.6(7) . . ?
C10 C9 Fe1 68.9(6) . . ?
C6 C10 C9 105.0(11) . . ?
C6 C10 Fe1 69.5(6) . . ?
C9 C10 Fe1 69.5(6) . . ?
C12 C11 N11 110.8(13) . . ?
C11 C12 N12 112.0(11) . . ?
O3 C20 O2 126.1(9) . . ?
O3 C20 C1 120.1(9) . . ?
O2 C20 C1 113.8(8) . . ?
C22 C21 N21 113.7(15) . . ?
C21 C22 N22 111.8(13) . . ?

loop_
_geom_bond_atom_site_label_1
_geom_bond_atom_site_label_2
_geom_bond_distance
_geom_bond_site_symmetry_2
_geom_bond_publ_flag
Cu1 O1 1.910(7) . ?
Cu1 O3 1.931(7) . ?
Cu1 N12 1.990(9) . ?
Cu1 N11 2.073(11) . ?
Cu2 O2 1.914(7) . ?
Cu2 O1 1.921(7) . ?
Cu2 N22 1.987(10) . ?
Cu2 N21 2.054(9) . ?
Fe1 C1 2.023(9) . ?
Fe1 C3 2.024(10) . ?
Fe1 C8 2.039(11) . ?
Fe1 C5 2.044(9) . ?
Fe1 C7 2.045(12) . ?
Fe1 C4 2.050(10) . ?
Fe1 C10 2.053(11) . ?
Fe1 C6 2.056(11) . ?
Fe1 C2 2.061(10) . ?
Fe1 C9 2.061(10) . ?
Cl1 O6 1.244(18) . ?
Cl1 O7 1.353(19) . ?
Cl1 O5 1.368(12) . ?
Cl1 O4 1.456(11) . ?
Cl2 O10 1.380(12) . ?
Cl2 O11 1.396(12) . ?
Cl2 O8 1.439(9) . ?
Cl2 O9 1.452(14) . ?
O1 C26 1.31(2) . ?
O2 C20 1.282(11) . ?
O3 C20 1.221(11) . ?
N11 C13 1.40(2) . ?
N11 C11 1.467(14) . ?
N11 C15 1.51(2) . ?
N12 C12 1.455(13) . ?
N21 C25 1.466(18) . ?
N21 C23 1.471(16) . ?
N21 C21 1.481(17) . ?
N22 C22 1.470(16) . ?
C1 C5 1.372(13) . ?
C1 C2 1.443(14) . ?
C1 C20 1.517(13) . ?
C2 C3 1.416(15) . ?
C3 C4 1.403(17) . ?
C4 C5 1.422(14) . ?
C6 C7 1.361(19) . ?
C6 C10 1.447(18) . ?
C7 C8 1.46(2) . ?
C8 C9 1.375(17) . ?
C9 C10 1.459(19) . ?
C11 C12 1.471(15) . ?
C21 C22 1.45(2) . ?
